data_4302879
loop_
_publ_author_name
'Carsten Milsmann'
'Goutam Kumar Patra'
'Eckhard Bill'
'Thomas Weyherm\"uller'
'Serena DeBeer George'
'Karl Wieghardt'

_publ_section_title
;
Octahedral Monodithiolene Complexes of Iron: Characterization
of S,S'-Coordinated Dithiolate(1-) \p Radical Monoanions: A
Spectroscopic and Density Functional Theoretical Investigation
;
_journal_name_full 'Inorganic Chemistry'
_journal_page_first 7430
_journal_page_last 7445
_journal_paper_doi 10.1021/ic900936p
_journal_volume 48
_journal_year 2009
_chemical_formula_moiety 'C17 H30 Fe N4 S2, F6 P'
_chemical_formula_sum 'C17 H30 F6 Fe N4 P S2'
_chemical_formula_weight 555.39
_chemical_name_systematic
; 
 ? 
;
_space_group_IT_number 2
_symmetry_cell_setting triclinic
_symmetry_space_group_name_Hall '-P 1'
_symmetry_space_group_name_H-M 'P -1'
_atom_sites_solution_hydrogens geom
_atom_sites_solution_primary direct
_atom_sites_solution_secondary difmap
_audit_creation_method SHELXL-97
_cell_angle_alpha 79.162(4)
_cell_angle_beta 75.570(4)
_cell_angle_gamma 87.115(4)
_cell_formula_units_Z 2
_cell_length_a 8.7110(3)
_cell_length_b 9.6927(4)
_cell_length_c 13.7946(7)
_cell_measurement_temperature 100(2)
_cell_volume 1107.85(9)
_computing_cell_refinement 'Bruker AXS Collect Software'
_computing_data_collection 'Bruker AXS Collect Software'
_computing_data_reduction 'Bruker AXS Collect Software'
_computing_structure_refinement 'SHELXL-97 (Sheldrick, 1997)'
_computing_structure_solution 'SHELXS-97 (Sheldrick, 1990)'
_diffrn_ambient_temperature 100(2)
_diffrn_measured_fraction_theta_full 0.998
_diffrn_measured_fraction_theta_max 0.998
_diffrn_measurement_device_type 'Nonius Kappa-CCD'
_diffrn_measurement_method '476 images at 1.0 deg. stepwise rotation in omega and phi, 120 sec./frame'
_diffrn_radiation_monochromator graphite
_diffrn_radiation_source 'rotating anode, 50 kV, 80 mA'
_diffrn_radiation_type MoK\a
_diffrn_radiation_wavelength 0.71073
_diffrn_reflns_av_R_equivalents 0.0250
_diffrn_reflns_av_sigmaI/netI 0.0376
_diffrn_reflns_limit_h_max 13
_diffrn_reflns_limit_h_min -13
_diffrn_reflns_limit_k_max 14
_diffrn_reflns_limit_k_min -14
_diffrn_reflns_limit_l_max 19
_diffrn_reflns_limit_l_min -20
_diffrn_reflns_number 15958
_diffrn_reflns_theta_full 32.50
_diffrn_reflns_theta_max 32.50
_diffrn_reflns_theta_min 3.10
_exptl_absorpt_coefficient_mu 1.005
_exptl_absorpt_correction_T_max 0.968
_exptl_absorpt_correction_T_min 0.917
_exptl_absorpt_correction_type multi-scan
_exptl_absorpt_process_details 'SADABS Vers. 2006/1, Bruker AXS (2006)'
_exptl_crystal_colour 'dark blue'
_exptl_crystal_density_diffrn 1.665
_exptl_crystal_density_method 'not measured'
_exptl_crystal_description 'opaque parallelepiped'
_exptl_crystal_F_000 574
_exptl_crystal_size_max 0.09
_exptl_crystal_size_mid 0.03
_exptl_crystal_size_min 0.03
_refine_diff_density_max 0.755
_refine_diff_density_min -1.145
_refine_diff_density_rms 0.080
_refine_ls_extinction_method none
_refine_ls_goodness_of_fit_ref 1.106
_refine_ls_hydrogen_treatment constr
_refine_ls_matrix_type full
_refine_ls_number_parameters 324
_refine_ls_number_reflns 8000
_refine_ls_number_restraints 34
_refine_ls_restrained_S_all 1.104
_refine_ls_R_factor_all 0.0624
_refine_ls_R_factor_gt 0.0523
_refine_ls_shift/su_max 0.001
_refine_ls_shift/su_mean 0.000
_refine_ls_structure_factor_coef Fsqd
_refine_ls_weighting_details 'calc w=1/[\s^2^(Fo^2^)+(0.0075P)^2^+1.8988P] where P=(Fo^2^+2Fc^2^)/3'
_refine_ls_weighting_scheme calc
_refine_ls_wR_factor_gt 0.1078
_refine_ls_wR_factor_ref 0.1127
_reflns_number_gt 6917
_reflns_number_total 8000
_reflns_threshold_expression >2sigma(I)
_cod_data_source_file ic900936p_si_002_2.cif
_cod_data_source_block 2
_cod_depositor_comments
;
The following automatic conversions were performed:
'_symmetry_cell_setting' value 'Triclinic' changed to 'triclinic'
according to '/home/saulius/struct/CIF-dictionaries/cif_core.dic'
dictionary named 'cif_core.dic' version 2.4.1 from
2010-06-29.

'_exptl_absorpt_correction_type' value 'Multi-Scan' changed
to 'multi-scan' according to
'/home/saulius/struct/CIF-dictionaries/cif_core.dic' dictionary named
'cif_core.dic' version 2.4.1 from 2010-06-29.

Automatic conversion script
Id: cif_fix_enum 1527 2010-12-29 10:47:43Z saulius 
;
_cod_original_cell_volume 1107.85(8)
_cod_database_code 4302879

loop_
_symmetry_equiv_pos_as_xyz
'x, y, z'
'-x, -y, -z'

loop_
_atom_site_label
_atom_site_type_symbol
_atom_site_fract_x
_atom_site_fract_y
_atom_site_fract_z
_atom_site_U_iso_or_equiv
_atom_site_adp_type
_atom_site_occupancy
_atom_site_symmetry_multiplicity
_atom_site_calc_flag
_atom_site_refinement_flags
_atom_site_disorder_assembly
_atom_site_disorder_group
Fe1 Fe 0.98435(3) 0.81947(3) 0.71328(2) 0.01906(7) Uani 1 1 d . . .
N1 N 0.7808(4) 0.7000(4) 0.7904(3) 0.0225(5) Uani 0.5125(15) 1 d PD A 1
H1 H 0.7488 0.7232 0.8549 0.027 Uiso 0.5125(15) 1 calc PR A 1
C2 C 0.6406(5) 0.7221(5) 0.7455(3) 0.0303(6) Uani 0.5125(15) 1 d PD A 1
H2A H 0.5526 0.6617 0.7897 0.036 Uiso 0.5125(15) 1 calc PR A 1
H2B H 0.6681 0.6937 0.6780 0.036 Uiso 0.5125(15) 1 calc PR A 1
C3 C 0.5872(6) 0.8717(5) 0.7341(4) 0.0338(8) Uani 0.5125(15) 1 d PD A 1
H3A H 0.5699 0.9017 0.8007 0.041 Uiso 0.5125(15) 1 calc PR A 1
H3B H 0.4840 0.8778 0.7156 0.041 Uiso 0.5125(15) 1 calc PR A 1
C4 C 0.7019(5) 0.9738(5) 0.6548(3) 0.0315(6) Uani 0.5125(15) 1 d PD A 1
H4A H 0.7254 0.9408 0.5889 0.038 Uiso 0.5125(15) 1 calc PR A 1
H4B H 0.6505 1.0671 0.6455 0.038 Uiso 0.5125(15) 1 calc PR A 1
N5 N 0.8533(6) 0.9882(4) 0.6834(4) 0.0259(9) Uani 0.5125(15) 1 d PD A 1
H5 H 0.9168 1.0435 0.6265 0.031 Uiso 0.5125(15) 1 calc PR A 1
C6 C 0.8301(6) 1.0735(5) 0.7653(3) 0.0332(7) Uani 0.5125(15) 1 d PD A 1
H6A H 0.7328 1.0431 0.8187 0.040 Uiso 0.5125(15) 1 calc PR A 1
H6B H 0.8180 1.1740 0.7367 0.040 Uiso 0.5125(15) 1 calc PR A 1
C7 C 0.9720(6) 1.0539(5) 0.8102(4) 0.0326(7) Uani 0.5125(15) 1 d PD A 1
H7A H 1.0656 1.1000 0.7604 0.039 Uiso 0.5125(15) 1 calc PR A 1
H7B H 0.9515 1.0972 0.8718 0.039 Uiso 0.5125(15) 1 calc PR A 1
N8 N 1.0027(10) 0.9028(6) 0.8371(6) 0.0225(11) Uani 0.5125(15) 1 d PD A 1
H8 H 0.9193 0.8664 0.8911 0.027 Uiso 0.5125(15) 1 calc PR A 1
C9 C 1.1495(5) 0.8807(5) 0.8745(3) 0.0310(7) Uani 0.5125(15) 1 d PD A 1
H9A H 1.1359 0.9258 0.9349 0.037 Uiso 0.5125(15) 1 calc PR A 1
H9B H 1.2386 0.9280 0.8210 0.037 Uiso 0.5125(15) 1 calc PR A 1
C10 C 1.1919(6) 0.7285(5) 0.9027(4) 0.0357(7) Uani 0.5125(15) 1 d PD A 1
H10A H 1.1021 0.6816 0.9558 0.043 Uiso 0.5125(15) 1 calc PR A 1
H10B H 1.2844 0.7231 0.9329 0.043 Uiso 0.5125(15) 1 calc PR A 1
C11 C 1.2306(5) 0.6482(5) 0.8156(4) 0.0321(6) Uani 0.5125(15) 1 d PD A 1
H11A H 1.3189 0.6958 0.7616 0.038 Uiso 0.5125(15) 1 calc PR A 1
H11B H 1.2672 0.5527 0.8402 0.038 Uiso 0.5125(15) 1 calc PR A 1
N12 N 1.0931(6) 0.6360(6) 0.7705(5) 0.0251(9) Uani 0.5125(15) 1 d PD A 1
H12 H 1.1345 0.5932 0.7145 0.030 Uiso 0.5125(15) 1 calc PR A 1
C13 C 0.9747(5) 0.5350(4) 0.8407(3) 0.0293(6) Uani 0.5125(15) 1 d PD A 1
H13A H 1.0170 0.4381 0.8422 0.035 Uiso 0.5125(15) 1 calc PR A 1
H13B H 0.9529 0.5556 0.9105 0.035 Uiso 0.5125(15) 1 calc PR A 1
C14 C 0.8267(5) 0.5472(5) 0.8054(4) 0.0300(7) Uani 0.5125(15) 1 d PD A 1
H14A H 0.7416 0.4910 0.8567 0.036 Uiso 0.5125(15) 1 calc PR A 1
H14B H 0.8437 0.5121 0.7406 0.036 Uiso 0.5125(15) 1 calc PR A 1
N1X N 0.7496(4) 0.7663(4) 0.7653(3) 0.0225(5) Uani 0.4875(15) 1 d PD A 2
H1X H 0.7216 0.7683 0.8346 0.027 Uiso 0.4875(15) 1 calc PR A 2
C2X C 0.7018(5) 0.6266(5) 0.7528(4) 0.0303(6) Uani 0.4875(15) 1 d PD A 2
H2X1 H 0.7171 0.6259 0.6793 0.036 Uiso 0.4875(15) 1 calc PR A 2
H2X2 H 0.5876 0.6124 0.7856 0.036 Uiso 0.4875(15) 1 calc PR A 2
C3X C 0.7928(6) 0.5078(6) 0.7972(4) 0.0338(8) Uani 0.4875(15) 1 d PD A 2
H3X1 H 0.7477 0.4190 0.7912 0.041 Uiso 0.4875(15) 1 calc PR A 2
H3X2 H 0.7760 0.5091 0.8707 0.041 Uiso 0.4875(15) 1 calc PR A 2
C4X C 0.9711(5) 0.5060(5) 0.7503(4) 0.0315(6) Uani 0.4875(15) 1 d PD A 2
H4X1 H 1.0167 0.4186 0.7821 0.038 Uiso 0.4875(15) 1 calc PR A 2
H4X2 H 0.9894 0.5044 0.6768 0.038 Uiso 0.4875(15) 1 calc PR A 2
N5X N 1.0560(7) 0.6290(6) 0.7632(5) 0.0259(9) Uani 0.4875(15) 1 d PD A 2
H5X H 1.1599 0.6220 0.7258 0.031 Uiso 0.4875(15) 1 calc PR A 2
C6X C 1.0648(6) 0.6146(5) 0.8717(3) 0.0332(7) Uani 0.4875(15) 1 d PD A 2
H6X1 H 1.1419 0.5402 0.8871 0.040 Uiso 0.4875(15) 1 calc PR A 2
H6X2 H 0.9598 0.5884 0.9180 0.040 Uiso 0.4875(15) 1 calc PR A 2
C7X C 1.1165(6) 0.7540(5) 0.8866(4) 0.0326(7) Uani 0.4875(15) 1 d PD A 2
H7X1 H 1.1105 0.7518 0.9595 0.039 Uiso 0.4875(15) 1 calc PR A 2
H7X2 H 1.2273 0.7740 0.8476 0.039 Uiso 0.4875(15) 1 calc PR A 2
N8X N 1.0095(11) 0.8639(6) 0.8504(7) 0.0225(11) Uani 0.4875(15) 1 d PD A 2
H8X H 0.9110 0.8521 0.8965 0.027 Uiso 0.4875(15) 1 calc PR A 2
C9X C 1.0708(5) 1.0032(5) 0.8519(4) 0.0310(7) Uani 0.4875(15) 1 d PD A 2
H9X1 H 1.1782 1.0162 0.8059 0.037 Uiso 0.4875(15) 1 calc PR A 2
H9X2 H 1.0797 1.0064 0.9216 0.037 Uiso 0.4875(15) 1 calc PR A 2
C10X C 0.9646(6) 1.1218(6) 0.8192(4) 0.0357(7) Uani 0.4875(15) 1 d PD A 2
H10C H 1.0003 1.2102 0.8326 0.043 Uiso 0.4875(15) 1 calc PR A 2
H10D H 0.8552 1.1034 0.8612 0.043 Uiso 0.4875(15) 1 calc PR A 2
C11X C 0.9628(6) 1.1415(5) 0.7079(4) 0.0321(6) Uani 0.4875(15) 1 d PD A 2
H11C H 0.9024 1.2279 0.6904 0.038 Uiso 0.4875(15) 1 calc PR A 2
H11D H 1.0729 1.1549 0.6659 0.038 Uiso 0.4875(15) 1 calc PR A 2
N12X N 0.8910(6) 1.0204(4) 0.6814(4) 0.0251(9) Uani 0.4875(15) 1 d PD A 2
H12X H 0.9061 1.0405 0.6111 0.030 Uiso 0.4875(15) 1 calc PR A 2
C13X C 0.7169(5) 1.0191(4) 0.7231(4) 0.0293(6) Uani 0.4875(15) 1 d PD A 2
H13C H 0.6670 1.0967 0.6837 0.035 Uiso 0.4875(15) 1 calc PR A 2
H13D H 0.6909 1.0314 0.7950 0.035 Uiso 0.4875(15) 1 calc PR A 2
C14X C 0.6571(6) 0.8808(5) 0.7154(4) 0.0300(7) Uani 0.4875(15) 1 d PD A 2
H14C H 0.6706 0.8740 0.6430 0.036 Uiso 0.4875(15) 1 calc PR A 2
H14D H 0.5429 0.8714 0.7498 0.036 Uiso 0.4875(15) 1 calc PR A 2
S21 S 1.22437(7) 0.90656(7) 0.63153(5) 0.03859(16) Uani 1 1 d . A .
C22 C 1.2926(2) 0.7914(2) 0.54584(16) 0.0254(4) Uani 1 1 d . . .
C23 C 1.4543(3) 0.7749(3) 0.50145(18) 0.0347(5) Uani 1 1 d . A .
H23 H 1.5304 0.8247 0.5201 0.042 Uiso 1 1 calc R . .
C24 C 1.5050(3) 0.6873(3) 0.43086(17) 0.0325(5) Uani 1 1 d . . .
C25 C 1.3934(3) 0.6142(2) 0.40562(18) 0.0347(5) Uani 1 1 d . A .
H25 H 1.4270 0.5524 0.3584 0.042 Uiso 1 1 calc R . .
C26 C 1.2332(3) 0.6293(3) 0.44783(19) 0.0368(5) Uani 1 1 d . . .
H26 H 1.1581 0.5782 0.4292 0.044 Uiso 1 1 calc R A .
C27 C 1.1812(3) 0.7194(2) 0.51791(15) 0.0253(4) Uani 1 1 d . A .
S28 S 0.97999(7) 0.75161(9) 0.56739(5) 0.04476(19) Uani 1 1 d . A .
C29 C 1.6798(3) 0.6719(4) 0.3831(2) 0.0483(7) Uani 1 1 d . A .
H29A H 1.7058 0.7270 0.3139 0.072 Uiso 1 1 calc R . .
H29B H 1.7049 0.5727 0.3805 0.072 Uiso 1 1 calc R . .
H29C H 1.7420 0.7060 0.4239 0.072 Uiso 1 1 calc R . .
P30 P 0.61198(9) 0.75104(8) 1.07508(5) 0.04052(17) Uani 1 1 d . . .
F31 F 0.6296(3) 0.6362(2) 1.00320(16) 0.0730(7) Uani 1 1 d . . .
F32 F 0.5748(4) 0.6278(3) 1.17076(16) 0.0949(10) Uani 1 1 d . . .
F33 F 0.5978(2) 0.8636(2) 1.14589(15) 0.0595(5) Uani 1 1 d . . .
F34 F 0.6575(2) 0.8720(2) 0.97613(13) 0.0514(4) Uani 1 1 d . . .
F35 F 0.7978(2) 0.7337(2) 1.07065(17) 0.0621(5) Uani 1 1 d . . .
F36 F 0.4300(2) 0.7711(3) 1.0751(2) 0.0882(9) Uani 1 1 d . . .

loop_
_atom_site_aniso_label
_atom_site_aniso_U_11
_atom_site_aniso_U_22
_atom_site_aniso_U_33
_atom_site_aniso_U_23
_atom_site_aniso_U_13
_atom_site_aniso_U_12
Fe1 0.01663(12) 0.02358(13) 0.01579(12) -0.00607(9) 0.00031(9) -0.00116(9)
N1 0.0188(11) 0.0287(15) 0.0193(13) -0.0064(11) -0.0015(8) -0.0034(10)
C2 0.0244(14) 0.0367(16) 0.0301(15) -0.0107(13) -0.0020(11) -0.0073(11)
C3 0.0254(16) 0.041(2) 0.0315(17) -0.0041(15) -0.0011(13) -0.0043(14)
C4 0.0292(14) 0.0310(15) 0.0301(16) -0.0038(12) -0.0011(12) 0.0034(12)
N5 0.026(2) 0.0274(15) 0.0201(14) -0.0041(12) 0.0001(13) 0.0047(14)
C6 0.0409(17) 0.0271(15) 0.0265(15) -0.0039(12) -0.0013(13) 0.0068(12)
C7 0.0345(16) 0.0348(17) 0.0260(15) -0.0092(13) -0.0002(13) 0.0001(14)
N8 0.0221(10) 0.026(3) 0.017(2) -0.005(2) 0.0010(10) -0.007(2)
C9 0.0266(14) 0.0448(18) 0.0247(14) -0.0159(13) -0.0036(11) -0.0066(12)
C10 0.0340(17) 0.043(2) 0.0327(18) -0.0102(15) -0.0108(14) 0.0001(15)
C11 0.0327(15) 0.0289(15) 0.0337(17) -0.0048(12) -0.0070(13) -0.0001(12)
N12 0.026(2) 0.0232(13) 0.0240(15) -0.0032(11) -0.0031(13) 0.0016(13)
C13 0.0283(14) 0.0266(14) 0.0284(15) 0.0002(11) -0.0028(11) 0.0028(11)
C14 0.0228(15) 0.0395(18) 0.0282(16) -0.0073(14) -0.0047(12) -0.0063(13)
N1X 0.0188(11) 0.0287(15) 0.0193(13) -0.0064(11) -0.0015(8) -0.0034(10)
C2X 0.0244(14) 0.0367(16) 0.0301(15) -0.0107(13) -0.0020(11) -0.0073(11)
C3X 0.0254(16) 0.041(2) 0.0315(17) -0.0041(15) -0.0011(13) -0.0043(14)
C4X 0.0292(14) 0.0310(15) 0.0301(16) -0.0038(12) -0.0011(12) 0.0034(12)
N5X 0.026(2) 0.0274(15) 0.0201(14) -0.0041(12) 0.0001(13) 0.0047(14)
C6X 0.0409(17) 0.0271(15) 0.0265(15) -0.0039(12) -0.0013(13) 0.0068(12)
C7X 0.0345(16) 0.0348(17) 0.0260(15) -0.0092(13) -0.0002(13) 0.0001(14)
N8X 0.0221(10) 0.026(3) 0.017(2) -0.005(2) 0.0010(10) -0.007(2)
C9X 0.0266(14) 0.0448(18) 0.0247(14) -0.0159(13) -0.0036(11) -0.0066(12)
C10X 0.0340(17) 0.043(2) 0.0327(18) -0.0102(15) -0.0108(14) 0.0001(15)
C11X 0.0327(15) 0.0289(15) 0.0337(17) -0.0048(12) -0.0070(13) -0.0001(12)
N12X 0.026(2) 0.0232(13) 0.0240(15) -0.0032(11) -0.0031(13) 0.0016(13)
C13X 0.0283(14) 0.0266(14) 0.0284(15) 0.0002(11) -0.0028(11) 0.0028(11)
C14X 0.0228(15) 0.0395(18) 0.0282(16) -0.0073(14) -0.0047(12) -0.0063(13)
S21 0.0335(3) 0.0399(3) 0.0364(3) -0.0217(3) 0.0171(2) -0.0187(2)
C22 0.0248(9) 0.0268(9) 0.0197(9) -0.0055(7) 0.0047(7) -0.0016(7)
C23 0.0259(10) 0.0488(14) 0.0261(11) -0.0112(10) 0.0035(8) -0.0017(9)
C24 0.0334(11) 0.0358(12) 0.0195(9) 0.0004(8) 0.0031(8) 0.0126(9)
C25 0.0474(13) 0.0275(10) 0.0221(10) -0.0063(8) 0.0051(9) 0.0064(9)
C26 0.0433(13) 0.0387(13) 0.0256(11) -0.0149(9) 0.0049(9) -0.0073(10)
C27 0.0281(9) 0.0277(10) 0.0168(8) -0.0059(7) 0.0023(7) -0.0009(7)
S28 0.0243(3) 0.0875(6) 0.0289(3) -0.0337(3) -0.0010(2) -0.0014(3)
C29 0.0356(13) 0.069(2) 0.0312(13) -0.0075(13) 0.0033(10) 0.0195(13)
P30 0.0401(3) 0.0499(4) 0.0258(3) -0.0161(3) 0.0121(3) -0.0135(3)
F31 0.1009(17) 0.0692(13) 0.0469(11) -0.0360(10) 0.0063(11) -0.0085(12)
F32 0.157(3) 0.0725(15) 0.0329(10) -0.0052(10) 0.0253(13) -0.0582(16)
F33 0.0645(12) 0.0690(12) 0.0460(10) -0.0330(9) 0.0051(9) -0.0193(10)
F34 0.0485(10) 0.0588(11) 0.0373(9) -0.0030(8) 0.0007(7) 0.0120(8)
F35 0.0503(11) 0.0587(12) 0.0674(13) 0.0079(10) -0.0121(9) 0.0076(9)
F36 0.0384(10) 0.127(2) 0.107(2) -0.0686(17) 0.0091(11) -0.0260(12)

loop_
_atom_type_symbol
_atom_type_description
_atom_type_scat_dispersion_real
_atom_type_scat_dispersion_imag
_atom_type_scat_source
C C 0.0033 0.0016 'International Tables Vol C Tables 4.2.6.8 and 6.1.1.4'
H H 0.0000 0.0000 'International Tables Vol C Tables 4.2.6.8 and 6.1.1.4'
N N 0.0061 0.0033 'International Tables Vol C Tables 4.2.6.8 and 6.1.1.4'
F F 0.0171 0.0103 'International Tables Vol C Tables 4.2.6.8 and 6.1.1.4'
P P 0.1023 0.0942 'International Tables Vol C Tables 4.2.6.8 and 6.1.1.4'
S S 0.1246 0.1234 'International Tables Vol C Tables 4.2.6.8 and 6.1.1.4'
Fe Fe 0.3463 0.8444 'International Tables Vol C Tables 4.2.6.8 and 6.1.1.4'

loop_
_geom_angle_atom_site_label_1
_geom_angle_atom_site_label_2
_geom_angle_atom_site_label_3
_geom_angle
_geom_angle_site_symmetry_1
_geom_angle_site_symmetry_3
_geom_angle_publ_flag
N5X Fe1 N5 163.9(3) . . ?
N5X Fe1 N1X 93.0(2) . . ?
N5 Fe1 N1X 70.99(16) . . ?
N5X Fe1 N8 95.6(2) . . ?
N5 Fe1 N8 84.9(2) . . ?
N1X Fe1 N8 96.8(3) . . ?
N5X Fe1 N8X 84.9(3) . . ?
N5 Fe1 N8X 94.8(3) . . ?
N1X Fe1 N8X 95.5(3) . . ?
N8 Fe1 N8X 10.9(3) . . ?
N5X Fe1 N12X 172.01(17) . . ?
N5 Fe1 N12X 12.60(19) . . ?
N1X Fe1 N12X 82.62(16) . . ?
N8 Fe1 N12X 78.3(2) . . ?
N8X Fe1 N12X 88.9(2) . . ?
N5X Fe1 N12 10.1(3) . . ?
N5 Fe1 N12 169.61(17) . . ?
N1X Fe1 N12 101.40(18) . . ?
N8 Fe1 N12 89.1(2) . . ?
N8X Fe1 N12 78.6(3) . . ?
N12X Fe1 N12 167.2(3) . . ?
N5X Fe1 N1 72.7(2) . . ?
N5 Fe1 N1 91.26(16) . . ?
N1X Fe1 N1 20.60(13) . . ?
N8 Fe1 N1 95.4(2) . . ?
N8X Fe1 N1 90.4(2) . . ?
N12X Fe1 N1 102.45(16) . . ?
N12 Fe1 N1 80.84(18) . . ?
N5X Fe1 S21 96.69(18) . . ?
N5 Fe1 S21 99.39(13) . . ?
N1X Fe1 S21 168.47(10) . . ?
N8 Fe1 S21 88.4(2) . . ?
N8X Fe1 S21 91.5(2) . . ?
N12X Fe1 S21 88.44(14) . . ?
N12 Fe1 S21 88.90(16) . . ?
N1 Fe1 S21 168.98(9) . . ?
N5X Fe1 S28 88.93(18) . . ?
N5 Fe1 S28 92.06(15) . . ?
N1X Fe1 S28 87.93(10) . . ?
N8 Fe1 S28 173.21(18) . . ?
N8X Fe1 S28 173.0(2) . . ?
N12X Fe1 S28 97.55(16) . . ?
N12 Fe1 S28 94.76(18) . . ?
N1 Fe1 S28 90.80(10) . . ?
S21 Fe1 S28 86.04(3) . . ?
C2 N1 C14 110.4(3) . . ?
C2 N1 Fe1 117.3(3) . . ?
C14 N1 Fe1 108.6(2) . . ?
N1 C2 C3 111.8(4) . . ?
C2 C3 C4 114.8(4) . . ?
N5 C4 C3 112.8(4) . . ?
C4 N5 C6 110.9(4) . . ?
C4 N5 Fe1 120.0(3) . . ?
C6 N5 Fe1 110.5(3) . . ?
N5 C6 C7 108.7(4) . . ?
N8 C7 C6 108.9(4) . . ?
C7 N8 C9 109.9(4) . . ?
C7 N8 Fe1 105.2(4) . . ?
C9 N8 Fe1 120.1(6) . . ?
N8 C9 C10 113.8(4) . . ?
C9 C10 C11 115.0(4) . . ?
N12 C11 C10 113.6(4) . . ?
C13 N12 C11 110.4(4) . . ?
C13 N12 Fe1 111.4(3) . . ?
C11 N12 Fe1 118.7(4) . . ?
C14 C13 N12 109.3(4) . . ?
C13 C14 N1 107.4(4) . . ?
C2X N1X C14X 110.2(3) . . ?
C2X N1X Fe1 117.8(3) . . ?
C14X N1X Fe1 107.3(3) . . ?
N1X C2X C3X 113.3(4) . . ?
C2X C3X C4X 116.4(4) . . ?
N5X C4X C3X 113.4(4) . . ?
C4X N5X C6X 110.0(5) . . ?
C4X N5X Fe1 118.4(3) . . ?
C6X N5X Fe1 110.5(4) . . ?
N5X C6X C7X 108.1(4) . . ?
N8X C7X C6X 107.9(4) . . ?
C7X N8X C9X 108.6(5) . . ?
C7X N8X Fe1 105.6(5) . . ?
C9X N8X Fe1 119.1(5) . . ?
N8X C9X C10X 112.0(4) . . ?
C9X C10X C11X 113.8(4) . . ?
N12X C11X C10X 113.5(4) . . ?
C13X N12X C11X 110.2(4) . . ?
C13X N12X Fe1 110.2(3) . . ?
C11X N12X Fe1 119.2(4) . . ?
N12X C13X C14X 107.6(4) . . ?
C13X C14X N1X 108.4(4) . . ?
C22 S21 Fe1 101.90(7) . . ?
C27 C22 C23 119.3(2) . . ?
C27 C22 S21 118.28(15) . . ?
C23 C22 S21 122.31(18) . . ?
C24 C23 C22 121.2(2) . . ?
C25 C24 C23 118.8(2) . . ?
C25 C24 C29 120.8(2) . . ?
C23 C24 C29 120.4(3) . . ?
C24 C25 C26 121.1(2) . . ?
C25 C26 C27 120.3(2) . . ?
C22 C27 C26 119.2(2) . . ?
C22 C27 S28 118.40(15) . . ?
C26 C27 S28 122.36(18) . . ?
C27 S28 Fe1 101.55(8) . . ?
F33 P30 F32 91.21(12) . . ?
F33 P30 F36 90.70(12) . . ?
F32 P30 F36 92.27(17) . . ?
F33 P30 F31 179.00(14) . . ?
F32 P30 F31 88.72(12) . . ?
F36 P30 F31 90.30(13) . . ?
F33 P30 F34 90.32(11) . . ?
F32 P30 F34 177.22(14) . . ?
F36 P30 F34 90.04(14) . . ?
F31 P30 F34 89.71(11) . . ?
F33 P30 F35 90.01(12) . . ?
F32 P30 F35 89.75(15) . . ?
F36 P30 F35 177.84(14) . . ?
F31 P30 F35 88.99(13) . . ?
F34 P30 F35 87.92(10) . . ?

loop_
_geom_bond_atom_site_label_1
_geom_bond_atom_site_label_2
_geom_bond_distance
_geom_bond_site_symmetry_2
_geom_bond_publ_flag
Fe1 N5X 1.972(5) . ?
Fe1 N5 1.985(5) . ?
Fe1 N1X 2.049(3) . ?
Fe1 N8 2.064(7) . ?
Fe1 N8X 2.081(8) . ?
Fe1 N12X 2.085(5) . ?
Fe1 N12 2.088(5) . ?
Fe1 N1 2.102(3) . ?
Fe1 S21 2.2361(6) . ?
Fe1 S28 2.2411(7) . ?
N1 C2 1.491(5) . ?
N1 C14 1.504(6) . ?
C2 C3 1.492(6) . ?
C3 C4 1.523(6) . ?
C4 N5 1.488(6) . ?
N5 C6 1.490(6) . ?
C6 C7 1.504(6) . ?
C7 N8 1.470(7) . ?
N8 C9 1.486(7) . ?
C9 C10 1.505(6) . ?
C10 C11 1.513(6) . ?
C11 N12 1.499(6) . ?
N12 C13 1.485(7) . ?
C13 C14 1.480(6) . ?
N1X C2X 1.489(5) . ?
N1X C14X 1.501(5) . ?
C2X C3X 1.488(6) . ?
C3X C4X 1.527(6) . ?
C4X N5X 1.495(7) . ?
N5X C6X 1.498(7) . ?
C6X C7X 1.512(6) . ?
C7X N8X 1.478(8) . ?
N8X C9X 1.483(6) . ?
C9X C10X 1.512(6) . ?
C10X C11X 1.516(6) . ?
C11X N12X 1.500(6) . ?
N12X C13X 1.482(6) . ?
C13X C14X 1.494(6) . ?
S21 C22 1.754(2) . ?
C22 C27 1.391(3) . ?
C22 C23 1.403(3) . ?
C23 C24 1.387(3) . ?
C24 C25 1.378(4) . ?
C24 C29 1.513(3) . ?
C25 C26 1.384(4) . ?
C26 C27 1.401(3) . ?
C27 S28 1.750(2) . ?
P30 F33 1.5773(18) . ?
P30 F32 1.583(2) . ?
P30 F36 1.587(2) . ?
P30 F31 1.602(2) . ?
P30 F34 1.6034(19) . ?
P30 F35 1.606(2) . ?
